data_4336782
loop_
_publ_author_name
'Arumugam Thangavel'
'Marika Wieliczko'
'John Bacsa'
'Christopher C. Scarborough'

_publ_contact_author_address
; 
Department of Chemistry
Emory University
Atlanta, GA 30322, USA
;
_publ_contact_author_email scarborough@emory.edu
_publ_contact_author_name 'Scarborough, Christopher C.'
_publ_section_title
;
 1,4,7-Triazacyclononane Ligands Bearing Tertiary Alkyl Nitrogen
 Substituents
;
_journal_name_full 'Inorganic Chemistry'
_journal_page_first 13282
_journal_page_last 13287
_journal_paper_doi 10.1021/ic402626p
_journal_volume 52
_journal_year 2013
_chemical_formula_moiety '2(C18 H39 Cl Co N3), 2(F6 P)'
_chemical_formula_sum 'C36 H78 Cl2 Co2 F12.01 N6 P2'
_chemical_formula_weight 1073.98
_chemical_name_systematic
;
 ?
;
_space_group_crystal_system orthorhombic
_space_group_IT_number 61
_space_group_name_Hall '-P 2ac 2ab'
_space_group_name_H-M_alt 'P b c a'
_symmetry_space_group_name_Hall '-P 2ac 2ab'
_symmetry_space_group_name_H-M 'P b c a'
_atom_sites_solution_hydrogens geom
_atom_sites_solution_primary iterative
_audit_creation_date 2013-06-11
_audit_creation_method
;
  Olex2 1.2-beta
  (compiled Apr 23 2013 17:59:47, GUI svn.r4466)
;
_cell_angle_alpha 90
_cell_angle_beta 90
_cell_angle_gamma 90
_cell_formula_units_Z 8
_cell_length_a 16.4379(15)
_cell_length_b 17.5125(15)
_cell_length_c 33.949(3)
_cell_measurement_reflns_used 9005
_cell_measurement_temperature 173(2)
_cell_measurement_theta_max 25.622
_cell_measurement_theta_min 2.326
_cell_volume 9772.9(15)
_computing_cell_refinement 'SAINT v7.68A (Bruker, 2009)'
_computing_data_collection 'APEX2 v2011.2-4 (Bruker, 2011)'
_computing_data_reduction 'SAINT v7.68A (Bruker, 2009)'
_computing_molecular_graphics
;
O. V. Dolomanov, L. J. Bourhis, R. J. Gildea, J. A. K. Howard and H. Puschmann,
OLEX2: a complete structure solution, refinement and analysis program.
J. Appl. Cryst. (2009). 42, 339-341.
;
_computing_publication_material
;
O. V. Dolomanov, L. J. Bourhis, R. J. Gildea, J. A. K. Howard and H. Puschmann,
OLEX2: a complete structure solution, refinement and analysis program.
J. Appl. Cryst. (2009). 42, 339-341.
;
_computing_structure_refinement
;
SHELXL, G.M. Sheldrick, Acta Cryst.
(2008). A64, 112-122
;
_computing_structure_solution
;
olex2.solve (L.J. Bourhis, O.V. Dolomanov, R.J. Gildea, J.A.K. Howard,
H. Puschmann, in preparation, 2011)
;
_diffrn_ambient_temperature 173(2)
_diffrn_detector_area_resol_mean 512
_diffrn_measured_fraction_theta_full 1.000
_diffrn_measured_fraction_theta_max 1.000
_diffrn_measurement_device_type 'Bruker APEX-II CCD'
_diffrn_measurement_method '\f and \w scans'
_diffrn_radiation_monochromator graphite
_diffrn_radiation_type MoK\a
_diffrn_radiation_wavelength 0.71073
_diffrn_reflns_av_R_equivalents 0.0561
_diffrn_reflns_av_unetI/netI 0.0453
_diffrn_reflns_Laue_measured_fraction_full 1.000
_diffrn_reflns_Laue_measured_fraction_max 1.000
_diffrn_reflns_limit_h_max 19
_diffrn_reflns_limit_h_min -21
_diffrn_reflns_limit_k_max 23
_diffrn_reflns_limit_k_min -16
_diffrn_reflns_limit_l_max 42
_diffrn_reflns_limit_l_min -45
_diffrn_reflns_number 60697
_diffrn_reflns_point_group_measured_fraction_full 1.000
_diffrn_reflns_point_group_measured_fraction_max 1.000
_diffrn_reflns_theta_full 25.242
_diffrn_reflns_theta_max 28.279
_diffrn_reflns_theta_min 1.725
_diffrn_source 'sealed tube'
_diffrn_standards_number 0
_exptl_absorpt_coefficient_mu 0.933
_exptl_absorpt_correction_T_max 0.4322
_exptl_absorpt_correction_T_min 0.3280
_exptl_absorpt_correction_type multi-scan
_exptl_absorpt_process_details
;
SADABS-2008/1 (Bruker,2008) was used for absorption correction.
wR2(int) was 0.0690 before and 0.0557 after correction.
The Ratio of minimum to maximum transmission is 0.7589.
The \l/2 correction factor is 0.0015.
;
_exptl_crystal_colour blue
_exptl_crystal_colour_primary blue
_exptl_crystal_density_diffrn 1.460
_exptl_crystal_F_000 4496
_exptl_crystal_size_max 0.526
_exptl_crystal_size_mid 0.416
_exptl_crystal_size_min 0.324
_refine_diff_density_max 0.537
_refine_diff_density_min -0.567
_refine_diff_density_rms 0.073
_refine_ls_extinction_method none
_refine_ls_goodness_of_fit_ref 1.022
_refine_ls_hydrogen_treatment constr
_refine_ls_matrix_type full
_refine_ls_number_parameters 904
_refine_ls_number_reflns 12113
_refine_ls_number_restraints 2175
_refine_ls_restrained_S_all 1.085
_refine_ls_R_factor_all 0.0731
_refine_ls_R_factor_gt 0.0477
_refine_ls_shift/su_max 0.002
_refine_ls_shift/su_mean 0.000
_refine_ls_structure_factor_coef Fsqd
_refine_ls_weighting_details 'w=1/[\s^2^(Fo^2^)+(0.0583P)^2^+7.1103P] where P=(Fo^2^+2Fc^2^)/3'
_refine_ls_weighting_scheme calc
_refine_ls_wR_factor_gt 0.1127
_refine_ls_wR_factor_ref 0.1269
_reflns_Friedel_coverage 0.000
_reflns_number_gt 8705
_reflns_number_total 12113
_reflns_threshold_expression 'I > 2\s(I)'
_cod_data_source_file ic402626p_si_002_01.cif
_cod_data_source_block at1120co
_cod_database_code 4336782
_olex2_refinement_description
;
1. Fixed Uiso
 At 1.2 times of:
  All C(H,H) groups
 At 1.5 times of:
  All C(H,H,H) groups
2. Restrained distances
 P1A-F5A = P1A-F3A = P1A-F6A = P1A-F4A = P1A-F1A = P1A-F2A = P2A-F7A = P2A-
 F12A = P2A-F10A = P2A-F11A = P2A-F8A = P2A-F9A
 1.582 with sigma of 0.01
 P1B-F2B = P1A-F5A = P1A-F3A = P1A-F6A = P1A-F4A = P1A-F1A = P1A-F2A = P1B-F4B
 = P1B-F3B = P1B-F1B = P1B-F5B = P1B-F6B = P2B-F7B = P2B-F11B = P2B-F8B = P2B-
 F10B = P2B-F12B = P2B-F9B = P2A-F7A = P2A-F12A = P2A-F10A = P2A-F11A = P2A-F8A
 = P2A-F9A
 1.582 with sigma of 0.01
 N4-C33B \\sim N4-C33A
 with sigma of 0.005
 F4C-F1C \\sim F4C-F2C \\sim F4C-F3C \\sim F5C-F4C \\sim F5C-F1C \\sim F5C-F2C 
\\sim F6C-F5C \\sim F3C-F1C
 \\sim F6C-F3C \\sim F3C-F2C \\sim F6C-F1C \\sim F6C-F2C
 with sigma of 0.005
 P1A-F4A \\sim P1A-F1A \\sim P1A-F2A \\sim P1A-F3A \\sim P1A-F5A \\sim P1A-F6A 
\\sim P2B-F7B \\sim P2B-F8B
 \\sim P2B-F9B \\sim P2B-F10B \\sim P2B-F11B \\sim P2B-F12B
 with sigma of 0.005
 F9B-F11B \\sim F11B-F10B \\sim F7B-F11B \\sim F8B-F11B \\sim F7B-F12B 
\\sim F7B-F10B \\sim F9B-F7B ~
 F8B-F12B \\sim F9B-F8B \\sim F8B-F10B \\sim F12B-F10B \\sim F9B-F12B
 with sigma of 0.005
 P2C-F8C \\sim P2C-F10C \\sim P2C-F12C \\sim P2C-F7C \\sim P2C-F9C 
\\sim P2C-F11C \\sim P1C-F4C \\sim P1C-
 F3C \\sim P1C-F1C \\sim P1C-F5C \\sim P1C-F2C \\sim P1C-F6C
 with sigma of 0.005
 F7C-F10C \\sim F8C-F10C \\sim F11C-F10C \\sim F12C-F10C \\sim F7C-F12C 
\\sim F9C-F12C \\sim F8C-F12C
 \\sim F9C-F7C \\sim F7C-F11C \\sim F9C-F8C \\sim F8C-F11C \\sim F9C-F11C
 with sigma of 0.005
 N4-C19B \\sim N4-C19A
 with sigma of 0.005
 N5-C21B \\sim N5-C21A
 with sigma of 0.005
 N6-C22A \\sim N6-C22B
 with sigma of 0.005
 N6-C25A \\sim N6-C25B
 with sigma of 0.005
 N5-C29B \\sim N5-C29A
 with sigma of 0.005
 N4-C24A \\sim N4-C24B
 with sigma of 0.005
 C20B-C19B \\sim C20A-C19A \\sim C24A-C23A \\sim C24B-C23B \\sim C22B-C21B 
\\sim C22A-C21A
 with sigma of 0.005
 P2A-F7A \\sim P2A-F8A \\sim P2A-F9A \\sim P2A-F10A \\sim P2A-F11A 
\\sim P2A-F12A
 with sigma of 0.005
 F9A-F11A \\sim F7A-F10A \\sim F7A-F12A \\sim F9A-F7A \\sim F8A-F7A 
\\sim F8A-F10A \\sim F11A-F10A ~
 F12A-F10A \\sim F9A-F12A \\sim F12A-F11A \\sim F9A-F8A \\sim F8A-F11A 
\\sim F4B-F1B \\sim F3B-F1B ~
 F5B-F1B \\sim F6B-F1B \\sim F4B-F2B \\sim F6B-F2B \\sim F3B-F2B \\sim F5B-F2B 
\\sim F6B-F3B \\sim F4B-F3B
 \\sim F5B-F4B \\sim F6B-F5B
 with sigma of 0.005
3. Uiso/Uaniso restraints and constraints
F1A \\sim F2A \\sim F3A \\sim F4A \\sim F5A \\sim F6A \\sim F1B \\sim F2B 
\\sim F3B \\sim F4B \\sim F5B \\sim F6B \\sim F1C \\sim F2C \\sim F3C 
\\sim F4C \\sim F5C \\sim F6C: 
within 2.3A with sigma of 0.01 and sigma for terminal atoms of 0.02
P1B \\sim P1A \\sim P1C: within 1.7A with sigma of 0.005 and sigma for 
terminal atoms of 0.01
C29A \\sim C29B \\sim C31A \\sim C31B \\sim C30A \\sim C30B \\sim C32A 
\\sim C32B: within 1.7A with sigma of 0.005 and sigma for terminal atoms of 0.01
F7B \\sim F8B \\sim F9B \\sim F10B \\sim F11B \\sim F12B \\sim F7A \\sim F8A 
\\sim F9A \\sim F10A \\sim F11A \\sim F12A \\sim F7C \\sim F8C \\sim F9C 
\\sim F10C \\sim F11C \\sim F12C: 
within 2.5A with sigma of 0.005 and sigma for terminal atoms of 0.01
Uanis(C23A) = Uanis(C23B)
Uanis(C20A) = Uanis(C20B)
Uanis(C33A) = Uanis(C33B)
Uanis(C35A) = Uanis(C35B)
Uanis(C34A) = Uanis(C34B)
Uanis(C36A) = Uanis(C36B)
Uanis(C26A) = Uanis(C26B)
Uanis(C27A) = Uanis(C27B)
Uanis(C25A) = Uanis(C25B)
Uanis(C19A) = Uanis(C19B)
Uanis(C21A) = Uanis(C21B)
Uanis(C22A) = Uanis(C22B)
Uanis(C28A) = Uanis(C28B)
Uanis(C24A) = Uanis(C24B)
4. Same fragment restrains
{P2A, F7A, F8A, F9A, F10A, F11A, F12A}
as
{P2B, F7B, F8B, F9B, F10B, F11B, F12B}
{P1A, F1A, F2A, F3A, F4A, F5A, F6A}
as
{P1B, F1B, F2B, F3B, F4B, F5B, F6B}
{P1A, F1A, F2A, F3A, F4A, F5A, F6A}
as
{P1C, F1C, F2C, F3C, F4C, F5C, F6C}
5. others
 1*[Sof(P1A)+Sof(F1A)+Sof(F2A)+Sof(F3A)+Sof(F4A)+Sof(F5A)+Sof(F6A)]+1*
 [Sof(P1B)+Sof(F1B)+Sof(F2B)+Sof(F3B)+Sof(F4B)+Sof(F5B)+Sof(F6B)]+1*[Sof(P1C)+
 Sof(F1C)+Sof(F2C)+Sof(F3C)+Sof(F4C)+Sof(F5C)+Sof(F6C)]=1 with esd of 0.01
 1*[Sof(P2A)+Sof(F7A)+Sof(F8A)+Sof(F9A)+Sof(F10A)+Sof(F11A)+Sof(F12A)]+1*
 [Sof(P2B)+Sof(F7B)+Sof(F8B)+Sof(F9B)+Sof(F10B)+Sof(F11B)+Sof(F12B)]+1*
 [Sof(P2C)+Sof(F7C)+Sof(F8C)+Sof(F9C)+Sof(F10C)+Sof(F11C)+Sof(F12C)]=1 with esd
 of 0.01
 Sof(P1A)=Sof(F1A)=Sof(F2A)=Sof(F3A)=Sof(F4A)=Sof(F5A)=Sof(F6A)=FVAR(1)
 Sof(P1B)=Sof(F1B)=Sof(F2B)=Sof(F3B)=Sof(F4B)=Sof(F5B)=Sof(F6B)=FVAR(2)
 Sof(P1C)=Sof(F1C)=Sof(F2C)=Sof(F3C)=Sof(F4C)=Sof(F5C)=Sof(F6C)=FVAR(3)
 Sof(P2A)=Sof(F7A)=Sof(F8A)=Sof(F9A)=Sof(F10A)=Sof(F11A)=Sof(F12A)=FVAR(4)
 Sof(P2B)=Sof(F7B)=Sof(F8B)=Sof(F9B)=Sof(F10B)=Sof(F11B)=Sof(F12B)=FVAR(5)
 Sof(P2C)=Sof(F7C)=Sof(F8C)=Sof(F9C)=Sof(F10C)=Sof(F11C)=Sof(F12C)=FVAR(6)
 Fixed Sof: C19A(0.5) H19A(0.5) H19B(0.5) C19B(0.5) H19C(0.5) H19D(0.5)
 C20A(0.5) H20A(0.5) H20B(0.5) C20B(0.5) H20C(0.5) H20D(0.5) C21A(0.5)
 H21A(0.5) H21B(0.5) C21B(0.5) H21C(0.5) H21D(0.5) C22A(0.5) H22A(0.5)
 H22B(0.5) C22B(0.5) H22C(0.5) H22D(0.5) C23A(0.5) H23A(0.5) H23B(0.5)
 C23B(0.5) H23C(0.5) H23D(0.5) C24A(0.5) H24A(0.5) H24B(0.5) C24B(0.5)
 H24C(0.5) H24D(0.5) C25A(0.5) C25B(0.5) C26A(0.5) H26A(0.5) H26B(0.5)
 H26C(0.5) C26B(0.5) H26D(0.5) H26E(0.5) H26F(0.5) C27A(0.5) H27A(0.5)
 H27B(0.5) H27C(0.5) C27B(0.5) H27D(0.5) H27E(0.5) H27F(0.5) C28A(0.5)
 H28A(0.5) H28B(0.5) H28C(0.5) C28B(0.5) H28D(0.5) H28E(0.5) H28F(0.5)
 C29A(0.5) C29B(0.5) C30A(0.5) H30A(0.5) H30B(0.5) H30C(0.5) C30B(0.5)
 H30D(0.5) H30E(0.5) H30F(0.5) C31A(0.5) H31A(0.5) H31B(0.5) H31C(0.5)
 C31B(0.5) H31D(0.5) H31E(0.5) H31F(0.5) C32A(0.5) H32A(0.5) H32B(0.5)
 H32C(0.5) C32B(0.5) H32D(0.5) H32E(0.5) H32F(0.5) C33A(0.5) C33B(0.5)
 C34A(0.5) H34A(0.5) H34B(0.5) H34C(0.5) C34B(0.5) H34D(0.5) H34E(0.5)
 H34F(0.5) C35A(0.5) H35A(0.5) H35B(0.5) H35C(0.5) C35B(0.5) H35D(0.5)
 H35E(0.5) H35F(0.5) C36A(0.5) H36A(0.5) H36B(0.5) H36C(0.5) C36B(0.5)
 H36D(0.5) H36E(0.5) H36F(0.5)
6.a Secondary CH2 refined with riding coordinates:
 C19A(H19A,H19B), C19B(H19C,H19D), C20A(H20A,H20B), C20B(H20C,H20D), C21A(H21A,
 H21B), C21B(H21C,H21D), C22A(H22A,H22B), C22B(H22C,H22D), C23A(H23A,H23B),
 C23B(H23C,H23D), C24A(H24A,H24B), C24B(H24C,H24D), C1(H1A,H1B), C2(H2A,H2B),
 C3(H3A,H3B), C4(H4A,H4B), C5(H5A,H5B), C6(H6A,H6B)
6.b Idealised Me refined as rotating group:
 C26A(H26A,H26B,H26C), C26B(H26D,H26E,H26F), C27A(H27A,H27B,H27C), C27B(H27D,
 H27E,H27F), C28A(H28A,H28B,H28C), C28B(H28D,H28E,H28F), C30A(H30A,H30B,H30C),
 C30B(H30D,H30E,H30F), C31A(H31A,H31B,H31C), C31B(H31D,H31E,H31F), C32A(H32A,
 H32B,H32C), C32B(H32D,H32E,H32F), C34A(H34A,H34B,H34C), C34B(H34D,H34E,H34F),
 C35A(H35A,H35B,H35C), C35B(H35D,H35E,H35F), C36A(H36A,H36B,H36C), C36B(H36D,
 H36E,H36F), C8(H8A,H8B,H8C), C9(H9A,H9B,H9C), C10(H10A,H10B,H10C), C12(H12A,
 H12B,H12C), C13(H13A,H13B,H13C), C14(H14A,H14B,H14C), C16(H16A,H16B,H16C),
 C17(H17A,H17B,H17C), C18(H18A,H18B,H18C)
;
_shelx_estimated_absorpt_t_max 0.752
_shelx_estimated_absorpt_t_min 0.640
_shelx_space_group_comment
;
The symmetry employed for this shelxl refinement is uniquely defined
by the following loop, which should always be used as a source of
symmetry information in preference to the above space-group names.
They are only intended as comments.
;
_shelxl_version_number 2013-4

loop_
_space_group_symop_operation_xyz
'x, y, z'
'-x+1/2, -y, z+1/2'
'x+1/2, -y+1/2, -z'
'-x, y+1/2, -z+1/2'
'-x, -y, -z'
'x-1/2, y, -z-1/2'
'-x-1/2, y-1/2, z'
'x, -y-1/2, z-1/2'

loop_
_atom_site_label
_atom_site_type_symbol
_atom_site_fract_x
_atom_site_fract_y
_atom_site_fract_z
_atom_site_U_iso_or_equiv
_atom_site_adp_type
_atom_site_occupancy
_atom_site_site_symmetry_order
_atom_site_calc_flag
_atom_site_refinement_flags_posn
_atom_site_refinement_flags_adp
_atom_site_refinement_flags_occupancy
_atom_site_disorder_assembly
_atom_site_disorder_group
C19A C 1.0078(3) 0.2952(3) -0.01649(19) 0.0343(10) Uani 0.5 1 d D U P A 1
H19A H 1.0480 0.2840 -0.0366 0.041 Uiso 0.5 1 calc R U P A 1
H19B H 1.0365 0.3089 0.0074 0.041 Uiso 0.5 1 calc R U P A 1
C19B C 0.9864(4) 0.2897(3) -0.03572(17) 0.0343(10) Uani 0.5 1 d D . P A 2
H19C H 1.0450 0.2869 -0.0384 0.041 Uiso 0.5 1 calc R U P A 2
H19D H 0.9628 0.2831 -0.0617 0.041 Uiso 0.5 1 calc R U P A 2
C20A C 0.9559(13) 0.3620(7) -0.0297(5) 0.035(2) Uani 0.5 1 d D . P A 1
H20A H 0.9385 0.3532 -0.0566 0.042 Uiso 0.5 1 calc R U P A 1
H20B H 0.9888 0.4079 -0.0294 0.042 Uiso 0.5 1 calc R U P A 1
C20B C 0.9632(13) 0.3676(7) -0.0199(5) 0.035(2) Uani 0.5 1 d D U P A 2
H20C H 1.0015 0.3812 0.0007 0.042 Uiso 0.5 1 calc R U P A 2
H20D H 0.9695 0.4046 -0.0410 0.042 Uiso 0.5 1 calc R U P A 2
C21A C 0.9126(4) 0.3993(4) 0.03585(13) 0.0384(13) Uani 0.5 1 d D U P A 1
H21A H 0.9035 0.4537 0.0388 0.046 Uiso 0.5 1 calc R U P A 1
H21B H 0.9709 0.3909 0.0364 0.046 Uiso 0.5 1 calc R U P A 1
C21B C 0.8783(4) 0.4096(4) 0.03654(13) 0.0384(13) Uani 0.5 1 d D . P A 2
H21C H 0.8225 0.4213 0.0436 0.046 Uiso 0.5 1 calc R U P A 2
H21D H 0.9091 0.4568 0.0368 0.046 Uiso 0.5 1 calc R U P A 2
C22A C 0.8750(4) 0.3588(3) 0.07088(18) 0.0378(11) Uani 0.5 1 d D U P A 1
H22A H 0.9040 0.3723 0.0948 0.045 Uiso 0.5 1 calc R U P A 1
H22B H 0.8186 0.3742 0.0739 0.045 Uiso 0.5 1 calc R U P A 1
C22B C 0.9142(4) 0.3541(3) 0.06607(19) 0.0378(11) Uani 0.5 1 d D . P A 2
H22C H 0.9051 0.3740 0.0924 0.045 Uiso 0.5 1 calc R U P A 2
H22D H 0.9725 0.3516 0.0619 0.045 Uiso 0.5 1 calc R U P A 2
C23A C 0.9618(12) 0.2430(8) 0.0659(4) 0.035(2) Uani 0.5 1 d D . P A 1
H23A H 0.9675 0.2132 0.0898 0.042 Uiso 0.5 1 calc R U P A 1
H23B H 1.0001 0.2850 0.0672 0.042 Uiso 0.5 1 calc R U P A 1
C23B C 0.9549(12) 0.2202(8) 0.0635(4) 0.035(2) Uani 0.5 1 d D . P A 2
H23C H 0.9876 0.2311 0.0866 0.042 Uiso 0.5 1 calc R U P A 2
H23D H 0.9359 0.1680 0.0658 0.042 Uiso 0.5 1 calc R U P A 2
C24A C 0.9832(4) 0.1932(4) 0.03088(14) 0.0359(11) Uani 0.5 1 d D . P A 1
H24A H 0.9579 0.1437 0.0345 0.043 Uiso 0.5 1 calc R U P A 1
H24B H 1.0416 0.1855 0.0306 0.043 Uiso 0.5 1 calc R U P A 1
C24B C 1.0090(3) 0.2259(4) 0.02756(15) 0.0359(11) Uani 0.5 1 d D . P A 2
H24C H 1.0403 0.2728 0.0286 0.043 Uiso 0.5 1 calc R U P A 2
H24D H 1.0467 0.1833 0.0271 0.043 Uiso 0.5 1 calc R U P A 2
C25A C 0.8208(12) 0.2331(9) 0.0927(4) 0.039(2) Uani 0.5 1 d D U P A 1
C25B C 0.8223(12) 0.2524(9) 0.0983(4) 0.039(2) Uani 0.5 1 d D . P A 2
C26A C 0.7326(4) 0.2634(5) 0.0907(2) 0.0470(13) Uani 0.5 1 d . U P A 1
H26A H 0.6968 0.2282 0.1037 0.071 Uiso 0.5 1 calc R U P A 1
H26B H 0.7166 0.2687 0.0636 0.071 Uiso 0.5 1 calc R U P A 1
H26C H 0.7296 0.3122 0.1034 0.071 Uiso 0.5 1 calc R U P A 1
C26B C 0.7529(4) 0.3101(5) 0.0936(2) 0.0470(13) Uani 0.5 1 d . . P A 2
H26D H 0.7091 0.2968 0.1110 0.071 Uiso 0.5 1 calc R U P A 2
H26E H 0.7338 0.3094 0.0669 0.071 Uiso 0.5 1 calc R U P A 2
H26F H 0.7723 0.3604 0.0999 0.071 Uiso 0.5 1 calc R U P A 2
C27A C 0.8484(17) 0.2428(16) 0.1368(7) 0.054(3) Uani 0.5 1 d . U P A 1
H27A H 0.8520 0.2961 0.1431 0.081 Uiso 0.5 1 calc R U P A 1
H27B H 0.9006 0.2193 0.1404 0.081 Uiso 0.5 1 calc R U P A 1
H27C H 0.8094 0.2188 0.1538 0.081 Uiso 0.5 1 calc R U P A 1
C27B C 0.8640(18) 0.2621(15) 0.1377(8) 0.054(3) Uani 0.5 1 d . . P A 2
H27D H 0.8862 0.3126 0.1395 0.081 Uiso 0.5 1 calc R U P A 2
H27E H 0.9070 0.2253 0.1400 0.081 Uiso 0.5 1 calc R U P A 2
H27F H 0.8252 0.2544 0.1585 0.081 Uiso 0.5 1 calc R U P A 2
C28A C 0.8177(6) 0.1469(5) 0.0837(3) 0.0474(15) Uani 0.5 1 d . U P A 1
H28A H 0.7815 0.1222 0.1018 0.071 Uiso 0.5 1 calc R U P A 1
H28B H 0.8712 0.1256 0.0863 0.071 Uiso 0.5 1 calc R U P A 1
H28C H 0.7985 0.1393 0.0572 0.071 Uiso 0.5 1 calc R U P A 1
C28B C 0.7940(5) 0.1724(5) 0.0912(3) 0.0474(15) Uani 0.5 1 d . . P A 2
H28D H 0.7486 0.1614 0.1081 0.071 Uiso 0.5 1 calc R U P A 2
H28E H 0.8375 0.1375 0.0969 0.071 Uiso 0.5 1 calc R U P A 2
H28F H 0.7777 0.1669 0.0642 0.071 Uiso 0.5 1 calc R U P A 2
C29A C 0.8223(8) 0.4333(7) -0.0230(3) 0.0500(19) Uani 0.5 1 d D U P A 1
C29B C 0.8236(8) 0.4195(7) -0.0321(3) 0.0469(19) Uani 0.5 1 d D U P A 2
C30A C 0.7960(5) 0.4024(5) -0.0608(3) 0.0587(19) Uani 0.5 1 d . U P A 1
H30A H 0.7738 0.3522 -0.0570 0.088 Uiso 0.5 1 calc R U P A 1
H30B H 0.8417 0.3996 -0.0784 0.088 Uiso 0.5 1 calc R U P A 1
H30C H 0.7551 0.4351 -0.0720 0.088 Uiso 0.5 1 calc R U P A 1
C30B C 0.8228(5) 0.3804(5) -0.0735(2) 0.0502(18) Uani 0.5 1 d . U P A 2
H30D H 0.8051 0.3284 -0.0709 0.075 Uiso 0.5 1 calc R U P A 2
H30E H 0.8767 0.3814 -0.0844 0.075 Uiso 0.5 1 calc R U P A 2
H30F H 0.7863 0.4074 -0.0906 0.075 Uiso 0.5 1 calc R U P A 2
C31A C 0.7521(5) 0.4408(5) 0.0066(3) 0.0597(18) Uani 0.5 1 d . U P A 1
H31A H 0.7095 0.4712 -0.0047 0.089 Uiso 0.5 1 calc R U P A 1
H31B H 0.7715 0.4647 0.0303 0.089 Uiso 0.5 1 calc R U P A 1
H31C H 0.7313 0.3910 0.0128 0.089 Uiso 0.5 1 calc R U P A 1
C31B C 0.7341(4) 0.4191(4) -0.0169(2) 0.0485(16) Uani 0.5 1 d . U P A 2
H31D H 0.6989 0.4390 -0.0370 0.073 Uiso 0.5 1 calc R U P A 2
H31E H 0.7301 0.4504 0.0062 0.073 Uiso 0.5 1 calc R U P A 2
H31F H 0.7182 0.3678 -0.0107 0.073 Uiso 0.5 1 calc R U P A 2
C32A C 0.8669(7) 0.5108(9) -0.0274(4) 0.053(2) Uani 0.5 1 d . U P A 1
H32A H 0.9128 0.5048 -0.0445 0.080 Uiso 0.5 1 calc R U P A 1
H32B H 0.8852 0.5278 -0.0020 0.080 Uiso 0.5 1 calc R U P A 1
H32C H 0.8302 0.5479 -0.0383 0.080 Uiso 0.5 1 calc R U P A 1
C32B C 0.8459(7) 0.5035(8) -0.0381(4) 0.053(2) Uani 0.5 1 d . U P A 2
H32D H 0.8986 0.5069 -0.0501 0.079 Uiso 0.5 1 calc R U P A 2
H32E H 0.8468 0.5291 -0.0131 0.079 Uiso 0.5 1 calc R U P A 2
H32F H 0.8063 0.5273 -0.0549 0.079 Uiso 0.5 1 calc R U P A 2
C33A C 0.967(2) 0.1611(10) -0.0394(7) 0.033(3) Uani 0.5 1 d D . P A 1
C33B C 0.956(2) 0.1508(10) -0.0328(7) 0.033(3) Uani 0.5 1 d D . P A 2
C34A C 0.9031(4) 0.0966(4) -0.0294(2) 0.0512(13) Uani 0.5 1 d . . P A 1
H34A H 0.8994 0.0616 -0.0511 0.077 Uiso 0.5 1 calc R U P A 1
H34B H 0.8508 0.1193 -0.0248 0.077 Uiso 0.5 1 calc R U P A 1
H34C H 0.9201 0.0696 -0.0062 0.077 Uiso 0.5 1 calc R U P A 1
C34B C 0.9309(5) 0.0875(4) -0.0063(2) 0.0512(13) Uani 0.5 1 d . . P A 2
H34D H 0.9333 0.0400 -0.0203 0.077 Uiso 0.5 1 calc R U P A 2
H34E H 0.8762 0.0961 0.0027 0.077 Uiso 0.5 1 calc R U P A 2
H34F H 0.9669 0.0856 0.0160 0.077 Uiso 0.5 1 calc R U P A 2
C35A C 1.046(4) 0.131(3) -0.0433(17) 0.053(3) Uani 0.5 1 d . . P A 1
H35A H 1.0628 0.1092 -0.0186 0.080 Uiso 0.5 1 calc R U P A 1
H35B H 1.0829 0.1704 -0.0509 0.080 Uiso 0.5 1 calc R U P A 1
H35C H 1.0455 0.0914 -0.0631 0.080 Uiso 0.5 1 calc R U P A 1
C35B C 1.049(4) 0.131(3) -0.0478(17) 0.053(3) Uani 0.5 1 d . . P A 2
H35D H 1.0848 0.1309 -0.0257 0.080 Uiso 0.5 1 calc R U P A 2
H35E H 1.0659 0.1687 -0.0665 0.080 Uiso 0.5 1 calc R U P A 2
H35F H 1.0490 0.0815 -0.0601 0.080 Uiso 0.5 1 calc R U P A 2
C36A C 0.9332(4) 0.1974(4) -0.07776(19) 0.0472(12) Uani 0.5 1 d . . P A 1
H36A H 0.9318 0.1595 -0.0982 0.071 Uiso 0.5 1 calc R U P A 1
H36B H 0.9676 0.2389 -0.0857 0.071 Uiso 0.5 1 calc R U P A 1
H36C H 0.8791 0.2161 -0.0731 0.071 Uiso 0.5 1 calc R U P A 1
C36B C 0.9049(4) 0.1536(4) -0.06854(19) 0.0472(12) Uani 0.5 1 d . . P A 2
H36D H 0.9051 0.1044 -0.0811 0.071 Uiso 0.5 1 calc R U P A 2
H36E H 0.9263 0.1911 -0.0864 0.071 Uiso 0.5 1 calc R U P A 2
H36F H 0.8502 0.1670 -0.0615 0.071 Uiso 0.5 1 calc R U P A 2
N4 N 0.95736(13) 0.22488(12) -0.00900(6) 0.0297(5) Uani 1 1 d D U . . .
N5 N 0.88082(14) 0.37486(13) -0.00403(7) 0.0332(5) Uani 1 1 d D U . . .
N6 N 0.87996(14) 0.27365(13) 0.06407(6) 0.0327(5) Uani 1 1 d D U . . .
Cl2 Cl 0.72390(4) 0.21595(5) -0.01206(2) 0.0482(2) Uani 1 1 d . . . . .
Co2 Co 0.84206(2) 0.26366(2) 0.00625(2) 0.02563(9) Uani 1 1 d . . . . .
C1 C 1.02294(17) 0.41975(17) 0.27689(8) 0.0363(6) Uani 1 1 d . . . . .
H1A H 1.0428 0.4223 0.3038 0.044 Uiso 1 1 calc R U . . .
H1B H 0.9640 0.4199 0.2778 0.044 Uiso 1 1 calc R U . . .
C2 C 1.05184(18) 0.49025(17) 0.25462(9) 0.0393(7) Uani 1 1 d . . . . .
H2A H 1.0193 0.4960 0.2310 0.047 Uiso 1 1 calc R U . . .
H2B H 1.0428 0.5349 0.2709 0.047 Uiso 1 1 calc R U . . .
C3 C 1.14913(18) 0.50637(16) 0.20050(8) 0.0372(6) Uani 1 1 d . . . . .
H3A H 1.2064 0.5119 0.1942 0.045 Uiso 1 1 calc R U . . .
H3B H 1.1228 0.5549 0.1954 0.045 Uiso 1 1 calc R U . . .
C4 C 1.11190(17) 0.44546(16) 0.17400(8) 0.0351(6) Uani 1 1 d . . . . .
H4A H 1.0531 0.4491 0.1755 0.042 Uiso 1 1 calc R U . . .
H4B H 1.1276 0.4558 0.1470 0.042 Uiso 1 1 calc R U . . .
C5 C 1.06320(16) 0.31543(17) 0.18598(7) 0.0331(6) Uani 1 1 d . . . . .
H5A H 1.0803 0.2626 0.1884 0.040 Uiso 1 1 calc R U . . .
H5B H 1.0332 0.3204 0.1615 0.040 Uiso 1 1 calc R U . . .
C6 C 1.00729(15) 0.33518(17) 0.22020(8) 0.0332(6) Uani 1 1 d . . . . .
H6A H 0.9777 0.3815 0.2138 0.040 Uiso 1 1 calc R U . . .
H6B H 0.9678 0.2945 0.2234 0.040 Uiso 1 1 calc R U . . .
C7 C 1.20101(17) 0.33348(17) 0.15578(8) 0.0341(6) Uani 1 1 d . . . . .
C8 C 1.23012(18) 0.25538(17) 0.17032(9) 0.0398(7) Uani 1 1 d . . . . .
H8A H 1.1862 0.2194 0.1687 0.060 Uiso 1 1 calc R U . . .
H8B H 1.2479 0.2596 0.1972 0.060 Uiso 1 1 calc R U . . .
H8C H 1.2745 0.2382 0.1542 0.060 Uiso 1 1 calc R U . . .
C9 C 1.1662(2) 0.3245(2) 0.11409(8) 0.0478(8) Uani 1 1 d . . . . .
H9A H 1.2088 0.3093 0.0964 0.072 Uiso 1 1 calc R U . . .
H9B H 1.1438 0.3723 0.1055 0.072 Uiso 1 1 calc R U . . .
H9C H 1.1243 0.2863 0.1143 0.072 Uiso 1 1 calc R U . . .
C10 C 1.27329(18) 0.38788(19) 0.15553(9) 0.0448(7) Uani 1 1 d . . . . .
H10A H 1.2918 0.3959 0.1820 0.067 Uiso 1 1 calc R U . . .
H10B H 1.2571 0.4358 0.1443 0.067 Uiso 1 1 calc R U . . .
H10C H 1.3165 0.3662 0.1401 0.067 Uiso 1 1 calc R U . . .
C11 C 1.1947(2) 0.53824(17) 0.26926(9) 0.0423(7) Uani 1 1 d . . . . .
C12 C 1.2833(2) 0.53073(19) 0.25648(10) 0.0497(8) Uani 1 1 d . . . . .
H12A H 1.3178 0.5548 0.2756 0.075 Uiso 1 1 calc R U . . .
H12B H 1.2906 0.5550 0.2314 0.075 Uiso 1 1 calc R U . . .
H12C H 1.2973 0.4777 0.2544 0.075 Uiso 1 1 calc R U . . .
C13 C 1.1859(2) 0.5101(2) 0.31186(9) 0.0491(8) Uani 1 1 d . . . . .
H13A H 1.1999 0.4569 0.3132 0.074 Uiso 1 1 calc R U . . .
H13B H 1.1308 0.5170 0.3204 0.074 Uiso 1 1 calc R U . . .
H13C H 1.2217 0.5388 0.3286 0.074 Uiso 1 1 calc R U . . .
C14 C 1.1694(3) 0.62242(19) 0.26662(13) 0.0683(12) Uani 1 1 d . . . . .
H14A H 1.2064 0.6530 0.2817 0.102 Uiso 1 1 calc R U . . .
H14B H 1.1153 0.6283 0.2768 0.102 Uiso 1 1 calc R U . . .
H14C H 1.1706 0.6386 0.2396 0.102 Uiso 1 1 calc R U . . .
C15 C 1.04170(15) 0.27855(16) 0.28685(8) 0.0321(6) Uani 1 1 d . . . . .
C16 C 0.95307(17) 0.2684(2) 0.30001(9) 0.0452(8) Uani 1 1 d . . . . .
H16A H 0.9487 0.2238 0.3163 0.068 Uiso 1 1 calc R U . . .
H16B H 0.9189 0.2626 0.2773 0.068 Uiso 1 1 calc R U . . .
H16C H 0.9361 0.3125 0.3147 0.068 Uiso 1 1 calc R U . . .
C17 C 1.09396(17) 0.29139(18) 0.32341(8) 0.0382(7) Uani 1 1 d . . . . .
H17A H 1.0720 0.3330 0.3385 0.057 Uiso 1 1 calc R U . . .
H17B H 1.1486 0.3034 0.3156 0.057 Uiso 1 1 calc R U . . .
H17C H 1.0941 0.2459 0.3392 0.057 Uiso 1 1 calc R U . . .
C18 C 1.07216(18) 0.20683(17) 0.26573(9) 0.0396(7) Uani 1 1 d . . . . .
H18A H 1.0713 0.1644 0.2836 0.059 Uiso 1 1 calc R U . . .
H18B H 1.1268 0.2150 0.2567 0.059 Uiso 1 1 calc R U . . .
H18C H 1.0376 0.1961 0.2436 0.059 Uiso 1 1 calc R U . . .
N1 N 1.05110(12) 0.34662(13) 0.25863(6) 0.0268(4) Uani 1 1 d . . . . .
N2 N 1.14056(15) 0.48723(13) 0.24313(7) 0.0333(5) Uani 1 1 d . . . . .
N3 N 1.13691(12) 0.36539(12) 0.18432(6) 0.0269(4) Uani 1 1 d . . . . .
Cl1 Cl 1.28241(4) 0.32499(4) 0.26858(2) 0.03558(16) Uani 1 1 d . . . . .
Co1 Co 1.17011(2) 0.37254(2) 0.24322(2) 0.02363(9) Uani 1 1 d . . . . .
P2A P 1.0642(2) 0.0601(2) 0.13068(11) 0.049(2) Uani 0.352(4) 1 d D U P B 1
F7A F 1.1100(4) 0.0635(3) 0.17171(14) 0.0708(14) Uani 0.352(4) 1 d D U P B 1
F8A F 1.1451(3) 0.0311(3) 0.11022(18) 0.0618(14) Uani 0.352(4) 1 d D U P B 1
F9A F 1.0383(3) -0.0257(3) 0.13923(18) 0.0595(14) Uani 0.352(4) 1 d D U P B 1
F10A F 1.0894(4) 0.1460(3) 0.12209(19) 0.0624(14) Uani 0.352(4) 1 d D U P B 1
F11A F 1.0190(4) 0.0564(3) 0.08944(13) 0.0529(13) Uani 0.352(4) 1 d D U P B 1
F12A F 0.9832(3) 0.0890(3) 0.15113(17) 0.0699(14) Uani 0.352(4) 1 d D U P B 1
P2B P 1.0666(2) 0.0653(2) 0.13425(10) 0.0274(19) Uani 0.322(3) 1 d D . P C 2
F7B F 1.0595(4) 0.0692(3) 0.18067(11) 0.0703(14) Uani 0.322(3) 1 d D U P C 2
F8B F 1.0732(4) 0.0611(3) 0.08781(11) 0.0687(14) Uani 0.322(3) 1 d D U P C 2
F9B F 1.0640(4) -0.0251(2) 0.13633(19) 0.0652(14) Uani 0.322(3) 1 d D U P C 2
F10B F 1.0685(3) 0.1556(2) 0.13249(17) 0.0558(14) Uani 0.322(3) 1 d D U P C 2
F11B F 0.9706(2) 0.0674(3) 0.13055(18) 0.0639(14) Uani 0.322(3) 1 d D U P C 2
F12B F 1.1624(2) 0.0635(3) 0.13764(18) 0.0601(14) Uani 0.322(3) 1 d D U P C 2
P2C P 1.0751(2) 0.0663(2) 0.13113(11) 0.038(2) Uani 0.325(4) 1 d D . P D 3
F7C F 1.0253(4) 0.1134(4) 0.16349(17) 0.0796(16) Uani 0.325(4) 1 d D U P D 3
F8C F 1.1246(4) 0.0192(3) 0.09866(15) 0.0589(14) Uani 0.325(4) 1 d D U P D 3
F9C F 1.0523(4) -0.0118(3) 0.15305(17) 0.0629(14) Uani 0.325(4) 1 d D U P D 3
F10C F 1.0982(4) 0.1442(3) 0.10911(17) 0.0606(15) Uani 0.325(4) 1 d D U P D 3
F11C F 0.9943(3) 0.0595(3) 0.1049(2) 0.0637(14) Uani 0.325(4) 1 d D U P D 3
F12C F 1.1555(4) 0.0730(3) 0.15749(18) 0.0591(14) Uani 0.325(4) 1 d D U P D 3
P1A P 0.9178(5) 0.5586(4) 0.1264(2) 0.0336(17) Uani 0.217(5) 1 d D U P E 1
F1A F 0.8552(8) 0.6158(8) 0.1463(5) 0.037(3) Uani 0.217(5) 1 d D U P E 1
F2A F 0.9808(8) 0.4999(8) 0.1080(5) 0.047(3) Uani 0.217(5) 1 d D U P E 1
F3A F 0.9009(7) 0.5957(8) 0.0846(3) 0.051(2) Uani 0.217(5) 1 d D U P E 1
F4A F 0.9885(6) 0.6190(7) 0.1327(4) 0.056(2) Uani 0.217(5) 1 d D U P E 1
F5A F 0.9355(7) 0.5216(8) 0.1681(2) 0.051(2) Uani 0.217(5) 1 d D U P E 1
F6A F 0.8476(5) 0.4983(5) 0.1189(4) 0.039(2) Uani 0.217(5) 1 d D U P E 1
P1B P 0.9238(5) 0.5617(5) 0.1262(2) 0.0347(17) Uani 0.176(5) 1 d D U P F 2
F1B F 0.8511(6) 0.6082(7) 0.1452(4) 0.044(3) Uani 0.176(5) 1 d D U P F 2
F2B F 0.9972(6) 0.5150(6) 0.1073(3) 0.049(3) Uani 0.176(5) 1 d D U P F 2
F3B F 0.8788(8) 0.5620(9) 0.0850(3) 0.049(3) Uani 0.176(5) 1 d D U P F 2
F4B F 0.9680(8) 0.6393(5) 0.1151(4) 0.044(3) Uani 0.176(5) 1 d D U P F 2
F5B F 0.9694(9) 0.5610(8) 0.1674(2) 0.045(3) Uani 0.176(5) 1 d D U P F 2
F6B F 0.8801(9) 0.4839(5) 0.1373(5) 0.053(3) Uani 0.176(5) 1 d D U P F 2
P1C P 0.92144(16) 0.55633(15) 0.12752(7) 0.0314(8) Uani 0.610(7) 1 d D U P G 3
F1C F 0.8565(2) 0.6014(2) 0.15402(11) 0.0394(13) Uani 0.610(7) 1 d D U P G 3
F2C F 0.9869(2) 0.5114(2) 0.10105(12) 0.0493(15) Uani 0.610(7) 1 d D U P G 3
F3C F 0.8496(2) 0.5252(3) 0.10008(13) 0.0555(13) Uani 0.610(7) 1 d D U P G 3
F4C F 0.9308(3) 0.6298(2) 0.09995(13) 0.0572(13) Uani 0.610(7) 1 d D U P G 3
F5C F 0.99369(18) 0.5874(2) 0.15500(13) 0.0497(12) Uani 0.610(7) 1 d D U P G 3
F6C F 0.9126(2) 0.48300(19) 0.15525(13) 0.0502(11) Uani 0.610(7) 1 d D U P G 3

loop_
_atom_site_aniso_label
_atom_site_aniso_U_11
_atom_site_aniso_U_22
_atom_site_aniso_U_33
_atom_site_aniso_U_23
_atom_site_aniso_U_13
_atom_site_aniso_U_12
C19A 0.030(2) 0.0348(19) 0.038(3) -0.007(2) 0.007(2) -0.0058(17)
C19B 0.030(2) 0.0348(19) 0.038(3) -0.007(2) 0.007(2) -0.0058(17)
C20A 0.032(3) 0.038(2) 0.035(7) 0.011(3) 0.007(4) -0.003(3)
C20B 0.032(3) 0.038(2) 0.035(7) 0.011(3) 0.007(4) -0.003(3)
C21A 0.049(4) 0.026(2) 0.0398(18) -0.0095(15) 0.017(2) 0.007(3)
C21B 0.049(4) 0.026(2) 0.0398(18) -0.0095(15) 0.017(2) 0.007(3)
C22A 0.041(3) 0.039(2) 0.033(2) -0.0094(16) 0.003(3) 0.002(2)
C22B 0.041(3) 0.039(2) 0.033(2) -0.0094(16) 0.003(3) 0.002(2)
C23A 0.030(3) 0.042(8) 0.033(2) 0.009(4) -0.007(2) -0.006(5)
C23B 0.030(3) 0.042(8) 0.033(2) 0.009(4) -0.007(2) -0.006(5)
C24A 0.023(3) 0.041(4) 0.043(2) -0.009(2) -0.012(2) 0.0021(19)
C24B 0.023(3) 0.041(4) 0.043(2) -0.009(2) -0.012(2) 0.0021(19)
C25A 0.0417(17) 0.059(7) 0.016(3) -0.005(4) 0.005(3) 0.007(4)
C25B 0.0417(17) 0.059(7) 0.016(3) -0.005(4) 0.005(3) 0.007(4)
C26A 0.040(3) 0.066(4) 0.035(2) 0.004(3) 0.0116(19) 0.006(3)
C26B 0.040(3) 0.066(4) 0.035(2) 0.004(3) 0.0116(19) 0.006(3)
C27A 0.062(9) 0.075(11) 0.0242(17) 0.003(5) 0.002(4) 0.002(6)
C27B 0.062(9) 0.075(11) 0.0242(17) 0.003(5) 0.002(4) 0.002(6)
C28A 0.044(4) 0.055(5) 0.043(4) 0.009(3) 0.009(3) -0.007(3)
C28B 0.044(4) 0.055(5) 0.043(4) 0.009(3) 0.009(3) -0.007(3)
C29A 0.046(3) 0.040(4) 0.064(4) 0.020(3) 0.011(3) 0.017(3)
C29B 0.044(3) 0.039(4) 0.057(4) 0.014(3) 0.014(3) 0.021(3)
C30A 0.053(4) 0.060(4) 0.063(4) 0.020(3) -0.004(3) 0.015(3)
C30B 0.055(4) 0.057(4) 0.039(4) 0.013(3) -0.004(3) 0.023(3)
C31A 0.048(3) 0.055(4) 0.076(5) 0.015(4) 0.015(3) 0.016(3)
C31B 0.047(3) 0.049(4) 0.049(4) 0.013(3) 0.006(3) 0.020(3)
C32A 0.052(5) 0.039(4) 0.069(6) 0.023(4) 0.007(4) 0.011(4)
C32B 0.055(5) 0.041(4) 0.063(5) 0.019(4) 0.012(4) 0.014(4)
C33A 0.026(8) 0.038(4) 0.034(7) -0.007(5) 0.014(4) -0.008(3)
C33B 0.026(8) 0.038(4) 0.034(7) -0.007(5) 0.014(4) -0.008(3)
C34A 0.049(3) 0.040(3) 0.064(4) -0.015(3) 0.006(3) -0.004(2)
C34B 0.049(3) 0.040(3) 0.064(4) -0.015(3) 0.006(3) -0.004(2)
C35A 0.043(3) 0.053(2) 0.062(9) -0.017(5) 0.011(6) 0.011(2)
C35B 0.043(3) 0.053(2) 0.062(9) -0.017(5) 0.011(6) 0.011(2)
C36A 0.047(3) 0.056(4) 0.039(3) -0.016(3) 0.001(2) 0.002(2)
C36B 0.047(3) 0.056(4) 0.039(3) -0.016(3) 0.001(2) 0.002(2)
N4 0.0259(11) 0.0298(12) 0.0334(12) -0.0027(9) 0.0009(9) 0.0012(9)
N5 0.0354(12) 0.0298(12) 0.0343(12) 0.0049(10) 0.0071(9) 0.0031(9)
N6 0.0377(12) 0.0344(13) 0.0261(11) -0.0009(9) -0.0013(9) 0.0011(10)
Cl2 0.0272(3) 0.0717(6) 0.0457(4) -0.0138(4) -0.0038(3) -0.0093(3)
Co2 0.02198(17) 0.03143(19) 0.02348(17) 0.00051(14) -0.00093(12) -0.00087(13)
C1 0.0322(14) 0.0427(17) 0.0341(15) -0.0019(12) 0.0028(11) 0.0119(12)
C2 0.0451(16) 0.0345(16) 0.0384(15) -0.0024(13) -0.0002(12) 0.0161(13)
C3 0.0484(17) 0.0270(14) 0.0362(15) 0.0082(12) -0.0034(12) 0.0026(12)
C4 0.0394(15) 0.0362(16) 0.0298(14) 0.0095(12) -0.0053(11) 0.0026(12)
C5 0.0312(13) 0.0429(16) 0.0253(13) -0.0005(12) -0.0035(10) -0.0067(12)
C6 0.0246(12) 0.0442(17) 0.0307(14) 0.0038(12) -0.0036(10) -0.0005(11)
C7 0.0347(14) 0.0409(16) 0.0266(13) -0.0060(12) 0.0051(11) -0.0054(12)
C8 0.0376(15) 0.0425(17) 0.0395(16) -0.0119(13) 0.0043(12) 0.0003(13)
C9 0.061(2) 0.057(2) 0.0253(14) -0.0063(14) 0.0030(13) -0.0091(16)
C10 0.0393(16) 0.052(2) 0.0426(17) -0.0035(14) 0.0118(13) -0.0098(14)
C11 0.062(2) 0.0250(14) 0.0398(16) -0.0057(12) -0.0050(14) -0.0044(13)
C12 0.059(2) 0.0425(18) 0.0472(18) -0.0061(15) -0.0029(15) -0.0198(16)
C13 0.061(2) 0.0472(19) 0.0387(17) -0.0106(15) -0.0038(15) -0.0074(16)
C14 0.107(3) 0.0267(17) 0.071(3) -0.0095(17) -0.002(2) -0.0002(19)
C15 0.0274(13) 0.0385(16) 0.0305(14) 0.0064(12) 0.0005(10) -0.0007(11)
C16 0.0307(14) 0.064(2) 0.0414(17) 0.0119(15) 0.0042(12) -0.0050(14)
C17 0.0386(15) 0.0465(18) 0.0293(14) 0.0103(12) -0.0018(11) 0.0004(13)
C18 0.0406(16) 0.0346(16) 0.0438(16) 0.0061(13) 0.0010(13) -0.0020(13)
N1 0.0246(10) 0.0313(12) 0.0244(10) 0.0019(9) -0.0003(8) 0.0032(9)
N2 0.0414(13) 0.0262(12) 0.0322(12) -0.0015(10) -0.0015(10) 0.0036(10)
N3 0.0260(10) 0.0305(12) 0.0243(10) 0.0015(9) 0.0001(8) -0.0028(9)
Cl1 0.0276(3) 0.0426(4) 0.0365(3) 0.0013(3) -0.0063(3) 0.0068(3)
Co1 0.02296(17) 0.02437(18) 0.02358(17) 0.00017(13) -0.00201(12) 0.00152(13)
P2A 0.059(4) 0.040(3) 0.047(4) 0.005(3) -0.010(3) -0.002(3)
F7A 0.076(3) 0.075(3) 0.061(3) 0.002(2) -0.014(2) 0.007(3)
F8A 0.060(2) 0.063(3) 0.063(3) 0.008(2) 0.010(2) 0.003(2)
F9A 0.071(3) 0.051(2) 0.056(3) 0.010(2) 0.015(2) -0.006(2)
F10A 0.069(3) 0.053(2) 0.065(3) 0.000(2) -0.009(2) -0.004(2)
F11A 0.061(3) 0.053(2) 0.045(2) 0.000(2) -0.010(2) 0.001(2)
F12A 0.065(3) 0.071(3) 0.073(3) -0.014(2) 0.008(2) 0.009(2)
P2B 0.020(3) 0.029(4) 0.033(3) 0.004(2) 0.008(2) 0.005(2)
F7B 0.076(3) 0.080(3) 0.055(3) 0.003(2) 0.006(2) 0.002(3)
F8B 0.082(3) 0.071(3) 0.053(3) -0.001(2) 0.006(3) -0.005(3)
F9B 0.072(3) 0.053(2) 0.071(3) 0.004(2) 0.002(3) 0.002(2)
F10B 0.059(3) 0.040(2) 0.069(3) -0.001(2) -0.015(2) 0.005(2)
F11B 0.055(3) 0.066(3) 0.070(3) -0.006(3) -0.007(2) 0.000(2)
F12B 0.055(3) 0.058(3) 0.067(3) 0.006(3) 0.004(2) 0.006(2)
P2C 0.047(3) 0.030(4) 0.038(5) 0.002(3) 0.003(3) 0.008(2)
F7C 0.082(3) 0.077(3) 0.080(3) -0.020(3) 0.008(3) 0.015(3)
F8C 0.065(3) 0.058(3) 0.053(3) -0.014(2) 0.009(2) -0.006(2)
F9C 0.071(3) 0.061(3) 0.056(3) 0.019(2) 0.015(2) -0.004(2)
F10C 0.069(3) 0.049(3) 0.064(3) 0.014(2) -0.012(3) -0.008(2)
F11C 0.064(3) 0.058(3) 0.070(3) 0.007(3) -0.014(3) -0.003(2)
F12C 0.061(3) 0.057(3) 0.060(3) 0.000(2) -0.018(2) 0.002(2)
P1A 0.035(3) 0.036(3) 0.030(3) -0.002(3) 0.004(3) 0.003(3)
F1A 0.040(5) 0.036(4) 0.036(5) -0.004(4) 0.007(4) 0.012(4)
F2A 0.045(5) 0.055(5) 0.043(5) -0.012(4) -0.009(4) 0.000(4)
F3A 0.050(5) 0.057(5) 0.045(4) 0.012(4) 0.005(4) 0.004(4)
F4A 0.047(4) 0.064(5) 0.056(5) -0.014(4) 0.002(4) -0.006(4)
F5A 0.055(5) 0.060(5) 0.037(4) 0.003(4) -0.002(4) 0.019(4)
F6A 0.036(4) 0.042(4) 0.040(5) -0.006(4) 0.000(4) 0.002(3)
P1B 0.037(3) 0.037(3) 0.030(3) -0.005(3) 0.002(3) 0.007(3)
F1B 0.048(5) 0.045(6) 0.038(5) 0.000(5) 0.002(5) 0.003(5)
F2B 0.049(6) 0.056(6) 0.041(5) 0.000(5) 0.002(5) 0.017(5)
F3B 0.047(5) 0.055(6) 0.043(5) -0.013(5) -0.010(4) 0.006(5)
F4B 0.054(6) 0.041(5) 0.038(5) 0.007(4) 0.010(5) -0.001(5)
F5B 0.050(5) 0.049(5) 0.034(4) -0.006(4) -0.010(4) 0.011(4)
F6B 0.060(5) 0.046(5) 0.053(5) -0.009(5) 0.010(5) 0.003(5)
P1C 0.0322(13) 0.0337(13) 0.0283(13) -0.0017(12) -0.0004(12) 0.0039(12)
F1C 0.040(2) 0.043(2) 0.035(2) -0.0062(17) 0.0085(15) 0.0041(17)
F2C 0.048(2) 0.055(3) 0.044(2) -0.011(2) 0.0165(19) 0.018(2)
F3C 0.049(2) 0.060(3) 0.058(3) -0.024(2) -0.020(2) 0.0121(19)
F4C 0.063(3) 0.054(2) 0.055(3) 0.021(2) 0.021(2) 0.013(2)
F5C 0.0380(18) 0.049(2) 0.062(3) -0.014(2) -0.0101(17) -0.0004(15)
F6C 0.051(2) 0.0380(19) 0.061(2) 0.0168(18) 0.0014(18) 0.0016(16)

loop_
_atom_type_symbol
_atom_type_description
_atom_type_scat_dispersion_real
_atom_type_scat_dispersion_imag
_atom_type_scat_source
C C 0.0033 0.0016 'International Tables Vol C Tables 4.2.6.8 and 6.1.1.4'
H H 0.0000 0.0000 'International Tables Vol C Tables 4.2.6.8 and 6.1.1.4'
Cl Cl 0.1484 0.1585 'International Tables Vol C Tables 4.2.6.8 and 6.1.1.4'
Co Co 0.3494 0.9721 'International Tables Vol C Tables 4.2.6.8 and 6.1.1.4'
F F 0.0171 0.0103 'International Tables Vol C Tables 4.2.6.8 and 6.1.1.4'
N N 0.0061 0.0033 'International Tables Vol C Tables 4.2.6.8 and 6.1.1.4'
P P 0.1023 0.0942 'International Tables Vol C Tables 4.2.6.8 and 6.1.1.4'

loop_
_geom_angle_atom_site_label_1
_geom_angle_atom_site_label_2
_geom_angle_atom_site_label_3
_geom_angle
H19A C19A H19B 107.9
C20A C19A H19A 109.3
C20A C19A H19B 109.3
N4 C19A H19A 109.3
N4 C19A H19B 109.3
N4 C19A C20A 111.8(10)
H19C C19B H19D 107.9
C20B C19B H19C 109.1
C20B C19B H19D 109.1
C20B C19B N4 112.4(10)
N4 C19B H19C 109.1
N4 C19B H19D 109.1
C19A C20A H20A 108.9
C19A C20A H20B 108.9
C19A C20A N5 113.6(13)
H20A C20A H20B 107.7
N5 C20A H20A 108.9
N5 C20A H20B 108.9
C19B C20B H20C 108.3
C19B C20B H20D 108.3
H20C C20B H20D 107.4
N5 C20B C19B 116.1(15)
N5 C20B H20C 108.3
N5 C20B H20D 108.3
H21A C21A H21B 107.5
C22A C21A H21A 108.4
C22A C21A H21B 108.4
N5 C21A H21A 108.4
N5 C21A H21B 108.4
N5 C21A C22A 115.4(5)
H21C C21B H21D 108.2
C22B C21B H21C 109.8
C22B C21B H21D 109.8
N5 C21B H21C 109.8
N5 C21B H21D 109.8
N5 C21B C22B 109.6(4)
C21A C22A H22A 110.0
C21A C22A H22B 110.0
H22A C22A H22B 108.3
N6 C22A C21A 108.6(4)
N6 C22A H22A 110.0
N6 C22A H22B 110.0
C21B C22B H22C 108.5
C21B C22B H22D 108.5
C21B C22B N6 114.9(5)
H22C C22B H22D 107.5
N6 C22B H22C 108.5
N6 C22B H22D 108.5
H23A C23A H23B 107.7
C24A C23A H23A 108.9
C24A C23A H23B 108.9
N6 C23A H23A 108.9
N6 C23A H23B 108.9
N6 C23A C24A 113.3(13)
H23C C23B H23D 107.4
C24B C23B H23C 108.3
C24B C23B H23D 108.3
C24B C23B N6 116.0(13)
N6 C23B H23C 108.3
N6 C23B H23D 108.3
C23A C24A H24A 108.5
C23A C24A H24B 108.5
C23A C24A N4 115.0(10)
H24A C24A H24B 107.5
N4 C24A H24A 108.5
N4 C24A H24B 108.5
C23B C24B H24C 109.8
C23B C24B H24D 109.8
H24C C24B H24D 108.2
N4 C24B C23B 109.5(9)
N4 C24B H24C 109.8
N4 C24B H24D 109.8
C26A C25A C27A 106.1(14)
C26A C25A N6 113.8(13)
C28A C25A C26A 107.2(10)
C28A C25A C27A 107.7(15)
C28A C25A N6 110.1(8)
N6 C25A C27A 111.5(13)
C26B C25B N6 102.7(11)
C27B C25B C26B 110.9(15)
C27B C25B N6 111.1(15)
C28B C25B C26B 111.7(13)
C28B C25B C27B 112.8(15)
C28B C25B N6 107.2(8)
C25A C26A H26A 109.5
C25A C26A H26B 109.5
C25A C26A H26C 109.5
H26A C26A H26B 109.5
H26A C26A H26C 109.5
H26B C26A H26C 109.5
C25B C26B H26D 109.5
C25B C26B H26E 109.5
C25B C26B H26F 109.5
H26D C26B H26E 109.5
H26D C26B H26F 109.5
H26E C26B H26F 109.5
C25A C27A H27A 109.5
C25A C27A H27B 109.5
C25A C27A H27C 109.5
H27A C27A H27B 109.5
H27A C27A H27C 109.5
H27B C27A H27C 109.5
C25B C27B H27D 109.5
C25B C27B H27E 109.5
C25B C27B H27F 109.5
H27D C27B H27E 109.5
H27D C27B H27F 109.5
H27E C27B H27F 109.5
C25A C28A H28A 109.5
C25A C28A H28B 109.5
C25A C28A H28C 109.5
H28A C28A H28B 109.5
H28A C28A H28C 109.5
H28B C28A H28C 109.5
C25B C28B H28D 109.5
C25B C28B H28E 109.5
C25B C28B H28F 109.5
H28D C28B H28E 109.5
H28D C28B H28F 109.5
H28E C28B H28F 109.5
C30A C29A C31A 112.7(10)
C30A C29A C32A 112.3(9)
C30A C29A N5 107.8(8)
C31A C29A C32A 110.1(8)
C31A C29A N5 104.6(7)
N5 C29A C32A 109.0(10)
C31B C29B C30B 106.7(9)
C32B C29B C30B 107.6(8)
C32B C29B C31B 105.9(7)
C32B C29B N5 114.9(10)
N5 C29B C30B 109.7(6)
N5 C29B C31B 111.7(8)
C29A C30A H30A 109.5
C29A C30A H30B 109.5
C29A C30A H30C 109.5
H30A C30A H30B 109.5
H30A C30A H30C 109.5
H30B C30A H30C 109.5
C29B C30B H30D 109.5
C29B C30B H30E 109.5
C29B C30B H30F 109.5
H30D C30B H30E 109.5
H30D C30B H30F 109.5
H30E C30B H30F 109.5
C29A C31A H31A 109.5
C29A C31A H31B 109.5
C29A C31A H31C 109.5
H31A C31A H31B 109.5
H31A C31A H31C 109.5
H31B C31A H31C 109.5
C29B C31B H31D 109.5
C29B C31B H31E 109.5
C29B C31B H31F 109.5
H31D C31B H31E 109.5
H31D C31B H31F 109.5
H31E C31B H31F 109.5
C29A C32A H32A 109.5
C29A C32A H32B 109.5
C29A C32A H32C 109.5
H32A C32A H32B 109.5
H32A C32A H32C 109.5
H32B C32A H32C 109.5
C29B C32B H32D 109.5
C29B C32B H32E 109.5
C29B C32B H32F 109.5
H32D C32B H32E 109.5
H32D C32B H32F 109.5
H32E C32B H32F 109.5
C35A C33A C34A 111(3)
C35A C33A C36A 114(3)
C35A C33A N4 116(3)
C36A C33A C34A 104(2)
N4 C33A C34A 107.9(10)
N4 C33A C36A 103.3(18)
C34B C33B C35B 107(3)
C34B C33B N4 108.5(11)
C36B C33B C34B 111.5(15)
C36B C33B C35B 106(2)
C36B C33B N4 115(2)
N4 C33B C35B 109(2)
C33A C34A H34A 109.5
C33A C34A H34B 109.5
C33A C34A H34C 109.5
H34A C34A H34B 109.5
H34A C34A H34C 109.5
H34B C34A H34C 109.5
C33B C34B H34D 109.5
C33B C34B H34E 109.5
C33B C34B H34F 109.5
H34D C34B H34E 109.5
H34D C34B H34F 109.5
H34E C34B H34F 109.5
C33A C35A H35A 109.5
C33A C35A H35B 109.5
C33A C35A H35C 109.5
H35A C35A H35B 109.5
H35A C35A H35C 109.5
H35B C35A H35C 109.5
C33B C35B H35D 109.5
C33B C35B H35E 109.5
C33B C35B H35F 109.5
H35D C35B H35E 109.5
H35D C35B H35F 109.5
H35E C35B H35F 109.5
C33A C36A H36A 109.5
C33A C36A H36B 109.5
C33A C36A H36C 109.5
H36A C36A H36B 109.5
H36A C36A H36C 109.5
H36B C36A H36C 109.5
C33B C36B H36D 109.5
C33B C36B H36E 109.5
C33B C36B H36F 109.5
H36D C36B H36E 109.5
H36D C36B H36F 109.5
H36E C36B H36F 109.5
C19A N4 C24A 107.1(4)
C19A N4 C33A 115.2(7)
C19A N4 Co2 106.1(3)
C19B N4 Co2 100.9(3)
C24A N4 C33A 107.8(14)
C24A N4 Co2 98.7(3)
C24B N4 C19B 107.8(4)
C24B N4 C33B 117.1(16)
C24B N4 Co2 107.8(3)
C33A N4 Co2 120.1(13)
C33B N4 C19B 108.7(9)
C33B N4 Co2 113.2(12)
C20A N5 C29A 111.3(7)
C20A N5 Co2 101.8(6)
C20B N5 C21B 113.4(6)
C20B N5 C29B 112.3(8)
C20B N5 Co2 105.3(6)
C21A N5 C20A 105.9(6)
C21A N5 C29A 113.6(6)
C21A N5 Co2 102.8(3)
C21B N5 C29B 109.9(5)
C21B N5 Co2 102.5(3)
C29A N5 Co2 120.0(6)
C29B N5 Co2 112.9(6)
C22A N6 C25A 108.8(6)
C22A N6 Co2 102.3(3)
C22B N6 C23B 105.5(5)
C22B N6 C25B 114.6(6)
C22B N6 Co2 103.4(3)
C23A N6 C22A 114.2(5)
C23A N6 C25A 112.8(10)
C23A N6 Co2 106.7(5)
C23B N6 Co2 100.2(6)
C25A N6 Co2 111.6(7)
C25B N6 C23B 110.6(10)
C25B N6 Co2 120.6(8)
N4 Co2 Cl2 127.54(7)
N5 Co2 N4 89.13(9)
N5 Co2 Cl2 125.31(7)
N6 Co2 N4 89.39(9)
N6 Co2 N5 89.30(9)
N6 Co2 Cl2 124.45(7)
H1A C1 H1B 107.8
C2 C1 H1A 109.0
C2 C1 H1B 109.0
N1 C1 H1A 109.0
N1 C1 H1B 109.0
N1 C1 C2 113.1(2)
C1 C2 H2A 108.8
C1 C2 H2B 108.8
H2A C2 H2B 107.7
N2 C2 C1 113.6(2)
N2 C2 H2A 108.8
N2 C2 H2B 108.8
H3A C3 H3B 107.9
C4 C3 H3A 109.2
C4 C3 H3B 109.2
N2 C3 H3A 109.2
N2 C3 H3B 109.2
N2 C3 C4 112.2(2)
C3 C4 H4A 108.8
C3 C4 H4B 108.8
H4A C4 H4B 107.7
N3 C4 C3 113.9(2)
N3 C4 H4A 108.8
N3 C4 H4B 108.8
H5A C5 H5B 107.8
C6 C5 H5A 109.1
C6 C5 H5B 109.1
N3 C5 H5A 109.1
N3 C5 H5B 109.1
N3 C5 C6 112.7(2)
C5 C6 H6A 108.8
C5 C6 H6B 108.8
H6A C6 H6B 107.7
N1 C6 C5 113.8(2)
N1 C6 H6A 108.8
N1 C6 H6B 108.8
C8 C7 C9 108.8(2)
C8 C7 N3 109.6(2)
C9 C7 N3 111.3(2)
C10 C7 C8 108.5(2)
C10 C7 C9 110.5(2)
C10 C7 N3 108.1(2)
C7 C8 H8A 109.5
C7 C8 H8B 109.5
C7 C8 H8C 109.5
H8A C8 H8B 109.5
H8A C8 H8C 109.5
H8B C8 H8C 109.5
C7 C9 H9A 109.5
C7 C9 H9B 109.5
C7 C9 H9C 109.5
H9A C9 H9B 109.5
H9A C9 H9C 109.5
H9B C9 H9C 109.5
C7 C10 H10A 109.5
C7 C10 H10B 109.5
C7 C10 H10C 109.5
H10A C10 H10B 109.5
H10A C10 H10C 109.5
H10B C10 H10C 109.5
C12 C11 C13 109.2(3)
C12 C11 C14 108.9(3)
C12 C11 N2 109.7(2)
C13 C11 N2 107.6(2)
C14 C11 C13 109.8(3)
C14 C11 N2 111.5(3)
C11 C12 H12A 109.5
C11 C12 H12B 109.5
C11 C12 H12C 109.5
H12A C12 H12B 109.5
H12A C12 H12C 109.5
H12B C12 H12C 109.5
C11 C13 H13A 109.5
C11 C13 H13B 109.5
C11 C13 H13C 109.5
H13A C13 H13B 109.5
H13A C13 H13C 109.5
H13B C13 H13C 109.5
C11 C14 H14A 109.5
C11 C14 H14B 109.5
C11 C14 H14C 109.5
H14A C14 H14B 109.5
H14A C14 H14C 109.5
H14B C14 H14C 109.5
C16 C15 N1 111.5(2)
C17 C15 C16 108.3(2)
C17 C15 C18 108.5(2)
C17 C15 N1 109.6(2)
C18 C15 C16 110.6(2)
C18 C15 N1 108.2(2)
C15 C16 H16A 109.5
C15 C16 H16B 109.5
C15 C16 H16C 109.5
H16A C16 H16B 109.5
H16A C16 H16C 109.5
H16B C16 H16C 109.5
C15 C17 H17A 109.5
C15 C17 H17B 109.5
C15 C17 H17C 109.5
H17A C17 H17B 109.5
H17A C17 H17C 109.5
H17B C17 H17C 109.5
C15 C18 H18A 109.5
C15 C18 H18B 109.5
C15 C18 H18C 109.5
H18A C18 H18B 109.5
H18A C18 H18C 109.5
H18B C18 H18C 109.5
C1 N1 C6 109.0(2)
C1 N1 C15 112.0(2)
C1 N1 Co1 102.05(16)
C6 N1 C15 112.9(2)
C6 N1 Co1 105.17(15)
C15 N1 Co1 114.93(15)
C2 N2 C11 112.8(2)
C2 N2 Co1 105.11(17)
C3 N2 C2 109.5(2)
C3 N2 C11 111.9(2)
C3 N2 Co1 101.39(16)
C11 N2 Co1 115.27(17)
C4 N3 C7 112.3(2)
C4 N3 Co1 103.90(15)
C5 N3 C4 109.4(2)
C5 N3 C7 111.5(2)
C5 N3 Co1 102.24(15)
C7 N3 Co1 116.68(16)
N1 Co1 N3 88.96(8)
N1 Co1 Cl1 127.54(6)
N2 Co1 N1 89.51(9)
N2 Co1 N3 89.74(9)
N2 Co1 Cl1 124.45(7)
N3 Co1 Cl1 125.06(6)
F7A P2A F9A 90.13(19)
F7A P2A F10A 90.14(19)
F7A P2A F11A 179.6(3)
F8A P2A F7A 89.93(19)
F8A P2A F9A 90.14(19)
F8A P2A F10A 90.27(19)
F8A P2A F11A 89.63(19)
F8A P2A F12A 179.9(3)
F10A P2A F9A 179.5(3)
F10A P2A F11A 89.91(18)
F11A P2A F9A 89.82(18)
F12A P2A F7A 90.12(19)
F12A P2A F9A 89.75(19)
F12A P2A F10A 89.84(19)
F12A P2A F11A 90.32(19)
F7B P2B F8B 179.8(3)
F7B P2B F9B 89.88(19)
F7B P2B F10B 89.72(19)
F7B P2B F11B 90.30(19)
F8B P2B F9B 90.02(19)
F8B P2B F10B 90.39(19)
F8B P2B F11B 89.49(19)
F10B P2B F9B 179.5(3)
F11B P2B F9B 90.09(19)
F11B P2B F10B 89.59(19)
F12B P2B F7B 90.07(19)
F12B P2B F8B 90.13(19)
F12B P2B F9B 90.21(19)
F12B P2B F10B 90.11(19)
F12B P2B F11B 179.5(3)
F7C P2C F8C 179.8(3)
F7C P2C F9C 90.1(2)
F7C P2C F10C 90.21(19)
F7C P2C F11C 89.8(2)
F7C P2C F12C 90.1(2)
F8C P2C F9C 89.92(19)
F8C P2C F10C 89.79(19)
F8C P2C F11C 90.0(2)
F8C P2C F12C 90.17(19)
F9C P2C F11C 90.07(19)
F10C P2C F9C 179.7(3)
F10C P2C F11C 90.05(19)
F12C P2C F9C 89.74(19)
F12C P2C F10C 90.15(19)
F12C P2C F11C 179.8(3)
F1A P1A F2A 177.9(8)
F3A P1A F1A 90.6(7)
F3A P1A F2A 91.5(7)
F3A P1A F4A 88.6(6)
F3A P1A F5A 179.4(7)
F3A P1A F6A 90.2(6)
F4A P1A F1A 89.9(7)
F4A P1A F2A 90.4(7)
F5A P1A F1A 89.8(7)
F5A P1A F2A 88.1(7)
F5A P1A F4A 91.0(7)
F5A P1A F6A 90.2(6)
F6A P1A F1A 90.9(7)
F6A P1A F2A 88.8(7)
F6A P1A F4A 178.5(7)
F1B P1B F2B 179.7(5)
F1B P1B F4B 90.1(3)
F1B P1B F5B 90.0(3)
F1B P1B F6B 90.2(3)
F3B P1B F1B 90.3(3)
F3B P1B F2B 90.0(3)
F3B P1B F4B 90.1(3)
F3B P1B F5B 179.6(5)
F3B P1B F6B 90.1(3)
F4B P1B F2B 89.9(3)
F4B P1B F5B 90.0(3)
F5B P1B F2B 89.7(3)
F6B P1B F2B 89.9(3)
F6B P1B F4B 179.7(5)
F6B P1B F5B 89.9(3)
F1C P1C F2C 179.7(3)
F1C P1C F5C 90.00(17)
F3C P1C F1C 90.16(17)
F3C P1C F2C 90.11(17)
F3C P1C F5C 179.8(3)
F4C P1C F1C 89.79(17)
F4C P1C F2C 90.14(17)
F4C P1C F3C 90.25(18)
F4C P1C F5C 89.82(17)
F4C P1C F6C 179.7(2)
F5C P1C F2C 89.73(17)
F6C P1C F1C 90.23(17)
F6C P1C F2C 89.83(17)
F6C P1C F3C 90.10(17)
F6C P1C F5C 89.83(17)

loop_
_geom_bond_atom_site_label_1
_geom_bond_atom_site_label_2
_geom_bond_distance
C19A H19A 0.9700
C19A H19B 0.9700
C19A C20A 1.516(5)
C19A N4 1.506(5)
C19B H19C 0.9700
C19B H19D 0.9700
C19B C20B 1.516(5)
C19B N4 1.529(5)
C20A H20A 0.9700
C20A H20B 0.9700
C20A N5 1.53(2)
C20B H20C 0.9700
C20B H20D 0.9700
C20B N5 1.46(2)
C21A H21A 0.9700
C21A H21B 0.9700
C21A C22A 1.517(5)
C21A N5 1.513(5)
C21B H21C 0.9700
C21B H21D 0.9700
C21B C22B 1.516(5)
C21B N5 1.506(5)
C22A H22A 0.9700
C22A H22B 0.9700
C22A N6 1.512(5)
C22B H22C 0.9700
C22B H22D 0.9700
C22B N6 1.518(5)
C23A H23A 0.9700
C23A H23B 0.9700
C23A C24A 1.514(5)
C23A N6 1.45(2)
C23B H23C 0.9700
C23B H23D 0.9700
C23B C24B 1.514(5)
C23B N6 1.55(2)
C24A H24A 0.9700
C24A H24B 0.9700
C24A N4 1.523(5)
C24B H24C 0.9700
C24B H24D 0.9700
C24B N4 1.504(4)
C25A C26A 1.55(2)
C25A C27A 1.57(3)
C25A C28A 1.541(15)
C25A N6 1.548(5)
C25B C26B 1.53(2)
C25B C27B 1.51(3)
C25B C28B 1.496(14)
C25B N6 1.546(5)
C26A H26A 0.9600
C26A H26B 0.9600
C26A H26C 0.9600
C26B H26D 0.9600
C26B H26E 0.9600
C26B H26F 0.9600
C27A H27A 0.9600
C27A H27B 0.9600
C27A H27C 0.9600
C27B H27D 0.9600
C27B H27E 0.9600
C27B H27F 0.9600
C28A H28A 0.9600
C28A H28B 0.9600
C28A H28C 0.9600
C28B H28D 0.9600
C28B H28E 0.9600
C28B H28F 0.9600
C29A C30A 1.460(14)
C29A C31A 1.536(15)
C29A C32A 1.550(18)
C29A N5 1.545(5)
C29B C30B 1.565(12)
C29B C31B 1.557(15)
C29B C32B 1.531(17)
C29B N5 1.549(5)
C30A H30A 0.9600
C30A H30B 0.9600
C30A H30C 0.9600
C30B H30D 0.9600
C30B H30E 0.9600
C30B H30F 0.9600
C31A H31A 0.9600
C31A H31B 0.9600
C31A H31C 0.9600
C31B H31D 0.9600
C31B H31E 0.9600
C31B H31F 0.9600
C32A H32A 0.9600
C32A H32B 0.9600
C32A H32C 0.9600
C32B H32D 0.9600
C32B H32E 0.9600
C32B H32F 0.9600
C33A C34A 1.581(17)
C33A C35A 1.41(7)
C33A C36A 1.55(4)
C33A N4 1.528(5)
C33B C34B 1.49(2)
C33B C35B 1.64(7)
C33B C36B 1.47(4)
C33B N4 1.528(5)
C34A H34A 0.9600
C34A H34B 0.9600
C34A H34C 0.9600
C34B H34D 0.9600
C34B H34E 0.9600
C34B H34F 0.9600
C35A H35A 0.9600
C35A H35B 0.9600
C35A H35C 0.9600
C35B H35D 0.9600
C35B H35E 0.9600
C35B H35F 0.9600
C36A H36A 0.9600
C36A H36B 0.9600
C36A H36C 0.9600
C36B H36D 0.9600
C36B H36E 0.9600
C36B H36F 0.9600
N4 Co2 2.079(2)
N5 Co2 2.078(2)
N6 Co2 2.067(2)
Cl2 Co2 2.2038(8)
C1 H1A 0.9700
C1 H1B 0.9700
C1 C2 1.524(4)
C1 N1 1.496(3)
C2 H2A 0.9700
C2 H2B 0.9700
C2 N2 1.510(4)
C3 H3A 0.9700
C3 H3B 0.9700
C3 C4 1.524(4)
C3 N2 1.492(4)
C4 H4A 0.9700
C4 H4B 0.9700
C4 N3 1.503(3)
C5 H5A 0.9700
C5 H5B 0.9700
C5 C6 1.521(4)
C5 N3 1.496(3)
C6 H6A 0.9700
C6 H6B 0.9700
C6 N1 1.504(3)
C7 C8 1.531(4)
C7 C9 1.534(4)
C7 C10 1.523(4)
C7 N3 1.537(3)
C8 H8A 0.9600
C8 H8B 0.9600
C8 H8C 0.9600
C9 H9A 0.9600
C9 H9B 0.9600
C9 H9C 0.9600
C10 H10A 0.9600
C10 H10B 0.9600
C10 H10C 0.9600
C11 C12 1.526(5)
C11 C13 1.535(4)
C11 C14 1.534(4)
C11 N2 1.541(4)
C12 H12A 0.9600
C12 H12B 0.9600
C12 H12C 0.9600
C13 H13A 0.9600
C13 H13B 0.9600
C13 H13C 0.9600
C14 H14A 0.9600
C14 H14B 0.9600
C14 H14C 0.9600
C15 C16 1.534(4)
C15 C17 1.526(4)
C15 C18 1.530(4)
C15 N1 1.537(3)
C16 H16A 0.9600
C16 H16B 0.9600
C16 H16C 0.9600
C17 H17A 0.9600
C17 H17B 0.9600
C17 H17C 0.9600
C18 H18A 0.9600
C18 H18B 0.9600
C18 H18C 0.9600
N1 Co1 2.075(2)
N2 Co1 2.066(2)
N3 Co1 2.076(2)
Cl1 Co1 2.2006(7)
P2A F7A 1.584(3)
P2A F8A 1.584(3)
P2A F9A 1.588(3)
P2A F10A 1.587(3)
P2A F11A 1.587(3)
P2A F12A 1.584(3)
P2B F7B 1.582(3)
P2B F8B 1.582(3)
P2B F9B 1.584(3)
P2B F10B 1.584(3)
P2B F11B 1.583(3)
P2B F12B 1.581(3)
P2C F7C 1.599(3)
P2C F8C 1.599(3)
P2C F9C 1.601(3)
P2C F10C 1.601(3)
P2C F11C 1.603(3)
P2C F12C 1.601(3)
P1A F1A 1.587(3)
P1A F2A 1.588(3)
P1A F3A 1.584(3)
P1A F4A 1.586(3)
P1A F5A 1.585(3)
P1A F6A 1.585(3)
P1B F1B 1.583(6)
P1B F2B 1.592(6)
P1B F3B 1.582(6)
P1B F4B 1.586(6)
P1B F5B 1.589(6)
P1B F6B 1.586(6)
P1C F1C 1.604(3)
P1C F2C 1.608(3)
P1C F3C 1.600(3)
P1C F4C 1.598(3)
P1C F5C 1.605(3)
P1C F6C 1.599(3)

loop_
_geom_torsion_atom_site_label_1
_geom_torsion_atom_site_label_2
_geom_torsion_atom_site_label_3
_geom_torsion_atom_site_label_4
_geom_torsion
C19A C20A N5 C20B 66(4)
C19A C20A N5 C21A 66.6(11)
C19A C20A N5 C21B 75.4(12)
C19A C20A N5 C29A -169.5(9)
C19A C20A N5 C29B -157.4(10)
C19A C20A N5 Co2 -40.5(10)
C19B C20B N5 C20A -59(4)
C19B C20B N5 C21A 121.6(9)
C19B C20B N5 C21B 129.1(8)
C19B C20B N5 C29A -120.0(10)
C19B C20B N5 C29B -105.5(10)
C19B C20B N5 Co2 17.8(10)
C20A C19A N4 C19B 56.2(10)
C20A C19A N4 C24A -131.8(8)
C20A C19A N4 C24B -132.8(8)
C20A C19A N4 C33A 108.4(19)
C20A C19A N4 C33B 111(2)
C20A C19A N4 Co2 -27.1(8)
C20B C19B N4 C19A -62.4(10)
C20B C19B N4 C24A -73.3(9)
C20B C19B N4 C24B -71.7(8)
C20B C19B N4 C33A 163.6(17)
C20B C19B N4 C33B 160.5(17)
C20B C19B N4 Co2 41.2(8)
C21A C22A N6 C22B 50.2(7)
C21A C22A N6 C23A 69.5(8)
C21A C22A N6 C23B 69.3(9)
C21A C22A N6 C25A -163.6(10)
C21A C22A N6 C25B -168.3(10)
C21A C22A N6 Co2 -45.4(5)
C21B C22B N6 C22A -63.8(9)
C21B C22B N6 C23A 133.7(7)
C21B C22B N6 C23B 131.3(7)
C21B C22B N6 C25A -106.5(13)
C21B C22B N6 C25B -106.7(11)
C21B C22B N6 Co2 26.5(5)
C22A C21A N5 C20A -132.8(7)
C22A C21A N5 C20B -132.6(7)
C22A C21A N5 C21B 65.6(10)
C22A C21A N5 C29A 104.7(8)
C22A C21A N5 C29B 106.8(9)
C22A C21A N5 Co2 -26.4(5)
C22B C21B N5 C20A -71.9(9)
C22B C21B N5 C20B -69.4(9)
C22B C21B N5 C21A -49.5(9)
C22B C21B N5 C29A 166.0(8)
C22B C21B N5 C29B 164.0(8)
C22B C21B N5 Co2 43.7(5)
C23A C24A N4 C19A 67.3(8)
C23A C24A N4 C19B 72.7(9)
C23A C24A N4 C24B 69.3(11)
C23A C24A N4 C33A -168.2(12)
C23A C24A N4 C33B -158.1(13)
C23A C24A N4 Co2 -42.6(7)
C23B C24B N4 C19A 128.2(7)
C23B C24B N4 C19B 132.7(7)
C23B C24B N4 C24A -49.8(10)
C23B C24B N4 C33A -118.6(10)
C23B C24B N4 C33B -104.5(10)
C23B C24B N4 Co2 24.5(7)
C24A C23A N6 C22A -130.0(7)
C24A C23A N6 C22B -121.8(9)
C24A C23A N6 C23B 50(3)
C24A C23A N6 C25A 105.2(10)
C24A C23A N6 C25B 120.5(10)
C24A C23A N6 Co2 -17.8(9)
C24B C23B N6 C22A -74.0(12)
C24B C23B N6 C22B -65.5(10)
C24B C23B N6 C23A -74(3)
C24B C23B N6 C25A 157.0(10)
C24B C23B N6 C25B 170.0(9)
C24B C23B N6 Co2 41.6(9)
C26A C25A N6 C22A 53.7(11)
C26A C25A N6 C22B 71.7(14)
C26A C25A N6 C23A -178.6(8)
C26A C25A N6 C23B -165.3(10)
C26A C25A N6 C25B 73(7)
C26A C25A N6 Co2 -58.4(10)
C26B C25B N6 C22A 44.4(9)
C26B C25B N6 C22B 61.5(12)
C26B C25B N6 C23A 164.7(7)
C26B C25B N6 C23B -179.4(8)
C26B C25B N6 C25A -118(8)
C26B C25B N6 Co2 -63.1(9)
C27A C25A N6 C22A -66.3(18)
C27A C25A N6 C22B -48(2)
C27A C25A N6 C23A 61.5(17)
C27A C25A N6 C23B 74.8(17)
C27A C25A N6 C25B -47(6)
C27A C25A N6 Co2 -178.4(15)
C27B C25B N6 C22A -74.2(16)
C27B C25B N6 C22B -57.1(18)
C27B C25B N6 C23A 46.1(17)
C27B C25B N6 C23B 62.0(17)
C27B C25B N6 C25A 124(8)
C27B C25B N6 Co2 178.3(14)
C28A C25A N6 C22A 174.1(11)
C28A C25A N6 C22B -167.9(7)
C28A C25A N6 C23A -58.1(15)
C28A C25A N6 C23B -44.8(15)
C28A C25A N6 C25B -167(8)
C28A C25A N6 Co2 62.0(15)
C28B C25B N6 C22A 162.2(13)
C28B C25B N6 C22B 179.3(10)
C28B C25B N6 C23A -77.5(15)
C28B C25B N6 C23B -61.6(16)
C28B C25B N6 C25A 0(6)
C28B C25B N6 Co2 54.7(16)
C30A C29A N5 C20A 61.1(13)
C30A C29A N5 C20B 74.1(12)
C30A C29A N5 C21A -179.5(7)
C30A C29A N5 C21B -165.4(9)
C30A C29A N5 C29B 7(4)
C30A C29A N5 Co2 -57.5(11)
C30B C29B N5 C20A 45.6(12)
C30B C29B N5 C20B 55.8(12)
C30B C29B N5 C21A 167.4(6)
C30B C29B N5 C21B -176.9(8)
C30B C29B N5 C29A 175(5)
C30B C29B N5 Co2 -63.1(10)
C31A C29A N5 C20A -178.8(9)
C31A C29A N5 C20B -165.8(8)
C31A C29A N5 C21A -59.4(10)
C31A C29A N5 C21B -45.3(9)
C31A C29A N5 C29B 127(5)
C31A C29A N5 Co2 62.6(9)
C31B C29B N5 C20A 163.6(9)
C31B C29B N5 C20B 173.9(8)
C31B C29B N5 C21A -74.5(11)
C31B C29B N5 C21B -58.9(10)
C31B C29B N5 C29A -67(4)
C31B C29B N5 Co2 54.9(8)
C32A C29A N5 C20A -61.1(11)
C32A C29A N5 C20B -48.1(11)
C32A C29A N5 C21A 58.3(10)
C32A C29A N5 C21B 72.4(9)
C32A C29A N5 C29B -115(5)
C32A C29A N5 Co2 -179.7(6)
C32B C29B N5 C20A -75.7(10)
C32B C29B N5 C20B -65.5(10)
C32B C29B N5 C21A 46.1(12)
C32B C29B N5 C21B 61.8(10)
C32B C29B N5 C29A 54(4)
C32B C29B N5 Co2 175.6(7)
C34A C33A N4 C19A -173.9(14)
C34A C33A N4 C19B -152(2)
C34A C33A N4 C24A 67(2)
C34A C33A N4 C24B 94(2)
C34A C33A N4 C33B 15(12)
C34A C33A N4 Co2 -45(3)
C34B C33B N4 C19A 153.4(10)
C34B C33B N4 C19B 177.7(16)
C34B C33B N4 C24A 33(2)
C34B C33B N4 C24B 55(2)
C34B C33B N4 C33A 164(16)
C34B C33B N4 Co2 -71(3)
C35A C33A N4 C19A 61(3)
C35A C33A N4 C19B 83(3)
C35A C33A N4 C24A -59(3)
C35A C33A N4 C24B -32(3)
C35A C33A N4 C33B -110(16)
C35A C33A N4 Co2 -170(3)
C35B C33B N4 C19A 38(4)
C35B C33B N4 C19B 62(3)
C35B C33B N4 C24A -83(3)
C35B C33B N4 C24B -60(3)
C35B C33B N4 C33A 48(13)
C35B C33B N4 Co2 173(2)
C36A C33A N4 C19A -64.7(18)
C36A C33A N4 C19B -42.4(13)
C36A C33A N4 C24A 175.8(9)
C36A C33A N4 C24B -157.2(10)
C36A C33A N4 C33B 124(15)
C36A C33A N4 Co2 64.1(11)
C36B C33B N4 C19A -81(2)
C36B C33B N4 C19B -57.0(15)
C36B C33B N4 C24A 158.2(11)
C36B C33B N4 C24B -179.3(9)
C36B C33B N4 C33A -71(14)
C36B C33B N4 Co2 54.3(12)
N4 C19A C20A N5 48.1(11)
N4 C19B C20B N5 -42.6(11)
N5 C21A C22A N6 51.4(7)
N5 C21B C22B N6 -50.2(7)
N6 C23A C24A N4 44.1(10)
N6 C23B C24B N4 -47.0(9)
C1 C2 N2 C3 130.3(2)
C1 C2 N2 C11 -104.3(3)
C1 C2 N2 Co1 22.1(3)
C2 C1 N1 C6 -69.8(3)
C2 C1 N1 C15 164.6(2)
C2 C1 N1 Co1 41.1(2)
C3 C4 N3 C5 132.1(2)
C3 C4 N3 C7 -103.5(3)
C3 C4 N3 Co1 23.5(3)
C4 C3 N2 C2 -67.3(3)
C4 C3 N2 C11 166.8(2)
C4 C3 N2 Co1 43.4(3)
C5 C6 N1 C1 130.9(2)
C5 C6 N1 C15 -104.0(3)
C5 C6 N1 Co1 22.1(3)
C6 C5 N3 C4 -67.9(3)
C6 C5 N3 C7 167.2(2)
C6 C5 N3 Co1 41.8(2)
C8 C7 N3 C4 174.2(2)
C8 C7 N3 C5 -62.5(3)
C8 C7 N3 Co1 54.4(2)
C9 C7 N3 C4 -65.3(3)
C9 C7 N3 C5 57.9(3)
C9 C7 N3 Co1 174.87(19)
C10 C7 N3 C4 56.2(3)
C10 C7 N3 C5 179.4(2)
C10 C7 N3 Co1 -63.6(3)
C12 C11 N2 C2 178.7(2)
C12 C11 N2 C3 -57.2(3)
C12 C11 N2 Co1 58.0(3)
C13 C11 N2 C2 60.0(3)
C13 C11 N2 C3 -176.0(2)
C13 C11 N2 Co1 -60.8(3)
C14 C11 N2 C2 -60.5(3)
C14 C11 N2 C3 63.6(3)
C14 C11 N2 Co1 178.7(2)
C16 C15 N1 C1 58.3(3)
C16 C15 N1 C6 -65.1(3)
C16 C15 N1 Co1 174.19(19)
C17 C15 N1 C1 -61.6(3)
C17 C15 N1 C6 174.9(2)
C17 C15 N1 Co1 54.2(2)
C18 C15 N1 C1 -179.8(2)
C18 C15 N1 C6 56.7(3)
C18 C15 N1 Co1 -64.0(2)
N1 C1 C2 N2 -45.3(3)
N2 C3 C4 N3 -48.3(3)
N3 C5 C6 N1 -45.8(3)
